data_7713945
loop_
_publ_author_name
'Biskup, David'
'Schnakenburg, Gregor'
'Boer\'e, Ren\'e'
'Espinosa Ferao, Arturo'
'Streubel, R.'

_publ_section_title
;
 A novel access to phosphanylidene-phosphorane complexes via P-donor
 substitution and a detailed bonding analysis
;
_journal_name_full 'Dalton Transactions'
_journal_paper_doi 10.1039/D3DT02304D
_journal_year 2023
_chemical_formula_moiety 'C30 H30 O5 P2 W'
_chemical_formula_sum 'C30 H30 O5 P2 W'
_chemical_formula_weight 716.33
_chemical_name_systematic DB-495
_space_group_crystal_system monoclinic
_space_group_IT_number 14
_space_group_name_Hall '-P 2ybc'
_space_group_name_H-M_alt 'P 1 21/c 1'
_atom_sites_solution_hydrogens geom
_atom_sites_solution_primary dual
_audit_creation_date 2022-04-20
_audit_creation_method
;
Olex2 1.2
(compiled 2018.05.29 svn.r3508 for OlexSys, GUI svn.r5506)
;
_audit_update_record
;
2023-07-18 deposited with the CCDC.	2023-09-12 downloaded from the CCDC.
;
_cell_angle_alpha 90
_cell_angle_beta 101.0820(10)
_cell_angle_gamma 90
_cell_formula_units_Z 4
_cell_length_a 9.5507(4)
_cell_length_b 14.6045(5)
_cell_length_c 20.9543(7)
_cell_measurement_reflns_used 9884
_cell_measurement_temperature 100
_cell_measurement_theta_max 30.53
_cell_measurement_theta_min 2.42
_cell_volume 2868.27(18)
_computing_cell_refinement 'SAINT V8.40B (?, 2016)'
_computing_data_reduction 'SAINT V8.40B (?, 2016)'
_computing_molecular_graphics 'Olex2 (Dolomanov et al., 2009)'
_computing_publication_material 'Olex2 (Dolomanov et al., 2009)'
_computing_structure_refinement 'ShelXL (Sheldrick, 2015)'
_computing_structure_solution 'XT (Sheldrick, 2015)'
_diffrn_ambient_temperature 100.0
_diffrn_detector 'Bruker Photon100 detector'
_diffrn_detector_area_resol_mean 7.9
_diffrn_detector_type 'CMOS area detector'
_diffrn_measured_fraction_theta_full 0.939
_diffrn_measured_fraction_theta_max 0.944
_diffrn_measurement_device 'three-circle diffractometer'
_diffrn_measurement_device_type 'Bruker D8 Venture'
_diffrn_measurement_method '\w and \f scans'
_diffrn_radiation_monochromator 'mirror optics'
_diffrn_radiation_probe x-ray
_diffrn_radiation_type MoK\a
_diffrn_radiation_wavelength 0.71073
_diffrn_reflns_av_R_equivalents 0.0421
_diffrn_reflns_av_unetI/netI 0.0242
_diffrn_reflns_Laue_measured_fraction_full 0.939
_diffrn_reflns_Laue_measured_fraction_max 0.944
_diffrn_reflns_limit_h_max 11
_diffrn_reflns_limit_h_min -11
_diffrn_reflns_limit_k_max 18
_diffrn_reflns_limit_k_min -18
_diffrn_reflns_limit_l_max 25
_diffrn_reflns_limit_l_min -25
_diffrn_reflns_number 30521
_diffrn_reflns_point_group_measured_fraction_full 0.939
_diffrn_reflns_point_group_measured_fraction_max 0.944
_diffrn_reflns_theta_full 25.242
_diffrn_reflns_theta_max 25.999
_diffrn_reflns_theta_min 2.173
_diffrn_source 'microfocus sealed X-ray tube'
_diffrn_source_type 'Incoatec I\ms'
_diffrn_standards_number 0
_exptl_absorpt_coefficient_mu 4.176
_exptl_absorpt_correction_T_max 0.7461
_exptl_absorpt_correction_T_min 0.5165
_exptl_absorpt_correction_type empirical
_exptl_absorpt_process_details
'SADABS-2016/2 (Bruker,2016/2) was used for absorption correction. wR2(int) was 0.0879 before and 0.0543 after correction. The Ratio of minimum to maximum transmission is 0.6923. The \l/2 correction factor is Not present.'
_exptl_crystal_colour 'clear yellow'
_exptl_crystal_colour_lustre clear
_exptl_crystal_colour_primary yellow
_exptl_crystal_density_diffrn 1.659
_exptl_crystal_description block
_exptl_crystal_F_000 1416
_exptl_crystal_size_max 0.28
_exptl_crystal_size_mid 0.25
_exptl_crystal_size_min 0.24
_refine_diff_density_max 0.615
_refine_diff_density_min -0.824
_refine_diff_density_rms 0.087
_refine_ls_extinction_method none
_refine_ls_goodness_of_fit_ref 1.209
_refine_ls_hydrogen_treatment constr
_refine_ls_matrix_type full
_refine_ls_number_parameters 346
_refine_ls_number_reflns 5325
_refine_ls_number_restraints 18
_refine_ls_restrained_S_all 1.270
_refine_ls_R_factor_all 0.0206
_refine_ls_R_factor_gt 0.0204
_refine_ls_shift/su_max 0.002
_refine_ls_shift/su_mean 0.000
_refine_ls_structure_factor_coef Fsqd
_refine_ls_weighting_details
;
 w=1/[\s^2^(Fo^2^)+(0.0002P)^2^+4.5231P]
 where P=(Fo^2^+2Fc^2^)/3
;
_refine_ls_weighting_scheme calc
_refine_ls_wR_factor_gt 0.0476
_refine_ls_wR_factor_ref 0.0477
_reflns_Friedel_coverage 0.000
_reflns_number_gt 5278
_reflns_number_total 5325
_reflns_threshold_expression 'I > 2\s(I)'
_cod_data_source_file d3dt02304d2.cif
_cod_data_source_block 3b
_cod_database_code 7713945
_shelxl_version_number 2013-2
_shelx_space_group_comment
;
The symmetry employed for this shelxl refinement is uniquely defined
by the following loop, which should always be used as a source of
symmetry information in preference to the above space-group names.
They are only intended as comments.
;
_shelx_estimated_absorpt_t_max 0.434
_shelx_estimated_absorpt_t_min 0.388
_olex2_refinement_description
;
1. Fixed Uiso
 At 1.2 times of:
  All C(H) groups, All C(H,H) groups
 At 1.5 times of:
  All C(H,H,H) groups
2. Uiso/Uaniso restraints and constraints
Uanis(O5) \\sim Ueq, Uanis(C27) \\sim Ueq, Uanis(O2) \\sim Ueq: with sigma of
0.001 and sigma for terminal atoms of 0.002
3.a Secondary CH2 refined with riding coordinates:
 C1(H1A,H1B), C3(H3A,H3B), C5(H5A,H5B)
3.b Aromatic/amide H refined with riding coordinates:
 C9(H9), C10(H10), C11(H11), C12(H12), C13(H13), C15(H15), C16(H16), C17(H17),
 C18(H18), C19(H19), C21(H21), C22(H22), C23(H23), C24(H24), C25(H25)
3.c Idealised Me refined as rotating group:
 C2(H2A,H2B,H2C), C4(H4A,H4B,H4C), C6(H6A,H6B,H6C)
;
_olex2_submission_special_instructions 'No special instructions were received'

loop_
_space_group_symop_operation_xyz
'x, y, z'
'-x, y+1/2, -z+1/2'
'-x, -y, -z'
'x, -y-1/2, z-1/2'

loop_
_atom_site_label
_atom_site_type_symbol
_atom_site_fract_x
_atom_site_fract_y
_atom_site_fract_z
_atom_site_U_iso_or_equiv
_atom_site_adp_type
_atom_site_occupancy
_atom_site_site_symmetry_order
_atom_site_calc_flag
_atom_site_refinement_flags_posn
_atom_site_refinement_flags_adp
_atom_site_refinement_flags_occupancy
_atom_site_disorder_assembly
_atom_site_disorder_group
W W 0.44384(2) 0.22810(2) 0.48162(2) 0.01015(4) Uani 1 1 d . . . . .
P1 P 0.36193(6) 0.25726(4) 0.35576(3) 0.00847(11) Uani 1 1 d . . . . .
P2 P 0.41439(6) 0.39711(4) 0.33352(3) 0.00919(11) Uani 1 1 d . . . . .
O1 O 0.5533(2) 0.17872(14) 0.62823(9) 0.0239(4) Uani 1 1 d . . . . .
O2 O 0.7577(2) 0.3043(2) 0.49368(12) 0.0414(6) Uani 1 1 d . U . . .
O3 O 0.3301(2) 0.41633(12) 0.52875(9) 0.0185(4) Uani 1 1 d . . . . .
O4 O 0.1749(2) 0.11556(13) 0.50892(9) 0.0213(4) Uani 1 1 d . . . . .
O5 O 0.5694(3) 0.03914(15) 0.44155(10) 0.0332(5) Uani 1 1 d . U . . .
C1 C 0.6079(3) 0.40111(17) 0.34872(12) 0.0144(5) Uani 1 1 d . . . . .
H1A H 0.6381 0.4617 0.3350 0.017 Uiso 1 1 calc R . . . .
H1B H 0.6442 0.3952 0.3961 0.017 Uiso 1 1 calc R . . . .
C2 C 0.6760(3) 0.32666(19) 0.31357(14) 0.0218(6) Uani 1 1 d . . . . .
H2A H 0.6367 0.3296 0.2668 0.033 Uiso 1 1 calc GR . . . .
H2B H 0.6557 0.2665 0.3303 0.033 Uiso 1 1 calc GR . . . .
H2C H 0.7795 0.3361 0.3210 0.033 Uiso 1 1 calc GR . . . .
C3 C 0.3616(3) 0.48838(16) 0.38340(12) 0.0131(5) Uani 1 1 d . . . . .
H3A H 0.2642 0.4749 0.3905 0.016 Uiso 1 1 calc R . . . .
H3B H 0.4262 0.4868 0.4264 0.016 Uiso 1 1 calc R . . . .
C4 C 0.3625(3) 0.58569(18) 0.35623(14) 0.0221(6) Uani 1 1 d . . . . .
H4A H 0.2916 0.5903 0.3158 0.033 Uiso 1 1 calc GR . . . .
H4B H 0.4574 0.5996 0.3475 0.033 Uiso 1 1 calc GR . . . .
H4C H 0.3391 0.6294 0.3881 0.033 Uiso 1 1 calc GR . . . .
C5 C 0.3594(3) 0.42814(17) 0.24761(12) 0.0152(5) Uani 1 1 d . . . . .
H5A H 0.3561 0.3715 0.2214 0.018 Uiso 1 1 calc R . . . .
H5B H 0.2612 0.4528 0.2410 0.018 Uiso 1 1 calc R . . . .
C6 C 0.4531(3) 0.49806(19) 0.22074(13) 0.0210(5) Uani 1 1 d . . . . .
H6A H 0.4126 0.5104 0.1749 0.032 Uiso 1 1 calc GR . . . .
H6B H 0.5498 0.4734 0.2244 0.032 Uiso 1 1 calc GR . . . .
H6C H 0.4568 0.5551 0.2457 0.032 Uiso 1 1 calc GR . . . .
C7 C 0.1584(2) 0.24897(16) 0.32083(11) 0.0088(4) Uani 1 1 d . . . . .
C8 C 0.0830(2) 0.33172(15) 0.34400(11) 0.0087(4) Uani 1 1 d . . . . .
C9 C 0.0624(2) 0.33663(16) 0.40846(11) 0.0110(4) Uani 1 1 d . . . . .
H9 H 0.0916 0.2868 0.4371 0.013 Uiso 1 1 calc R . . . .
C10 C 0.0005(3) 0.41276(16) 0.43117(12) 0.0127(5) Uani 1 1 d . . . . .
H10 H -0.0131 0.4142 0.4749 0.015 Uiso 1 1 calc R . . . .
C11 C -0.0421(3) 0.48724(17) 0.39043(13) 0.0152(5) Uani 1 1 d . . . . .
H11 H -0.0842 0.5395 0.4061 0.018 Uiso 1 1 calc R . . . .
C12 C -0.0219(3) 0.48393(16) 0.32665(12) 0.0136(5) Uani 1 1 d . . . . .
H12 H -0.0497 0.5345 0.2985 0.016 Uiso 1 1 calc R . . . .
C13 C 0.0387(2) 0.40709(16) 0.30362(11) 0.0107(4) Uani 1 1 d . . . . .
H13 H 0.0504 0.4056 0.2596 0.013 Uiso 1 1 calc R . . . .
C14 C 0.1268(3) 0.24005(15) 0.24599(12) 0.0105(5) Uani 1 1 d . . . . .
C15 C 0.2299(3) 0.22040(16) 0.20942(12) 0.0136(5) Uani 1 1 d . . . . .
H15 H 0.3259 0.2110 0.2309 0.016 Uiso 1 1 calc R . . . .
C16 C 0.1958(3) 0.21421(17) 0.14208(13) 0.0181(5) Uani 1 1 d . . . . .
H16 H 0.2687 0.2021 0.1181 0.022 Uiso 1 1 calc R . . . .
C17 C 0.0559(3) 0.22560(16) 0.10958(13) 0.0179(5) Uani 1 1 d . . . . .
H17 H 0.0331 0.2235 0.0634 0.022 Uiso 1 1 calc R . . . .
C18 C -0.0501(3) 0.24010(17) 0.14532(13) 0.0163(5) Uani 1 1 d . . . . .
H18 H -0.1467 0.2454 0.1237 0.020 Uiso 1 1 calc R . . . .
C19 C -0.0153(3) 0.24685(17) 0.21272(12) 0.0130(5) Uani 1 1 d . . . . .
H19 H -0.0890 0.2562 0.2367 0.016 Uiso 1 1 calc R . . . .
C20 C 0.1101(3) 0.15614(16) 0.34468(11) 0.0101(4) Uani 1 1 d . . . . .
C21 C -0.0234(3) 0.14455(17) 0.36153(12) 0.0140(5) Uani 1 1 d . . . . .
H21 H -0.0847 0.1959 0.3611 0.017 Uiso 1 1 calc R . . . .
C22 C -0.0679(3) 0.05900(18) 0.37888(13) 0.0186(5) Uani 1 1 d . . . . .
H22 H -0.1587 0.0526 0.3906 0.022 Uiso 1 1 calc R . . . .
C23 C 0.0192(3) -0.01709(18) 0.37915(13) 0.0204(5) Uani 1 1 d . . . . .
H23 H -0.0108 -0.0753 0.3916 0.025 Uiso 1 1 calc R . . . .
C24 C 0.1506(3) -0.00708(17) 0.36099(13) 0.0175(5) Uani 1 1 d . . . . .
H24 H 0.2106 -0.0589 0.3605 0.021 Uiso 1 1 calc R . . . .
C25 C 0.1949(3) 0.07851(17) 0.34353(12) 0.0132(5) Uani 1 1 d . . . . .
H25 H 0.2845 0.0842 0.3306 0.016 Uiso 1 1 calc R . . . .
C26 C 0.5132(3) 0.19615(17) 0.57432(12) 0.0148(5) Uani 1 1 d . . . . .
C27 C 0.6411(3) 0.2808(2) 0.48540(14) 0.0234(6) Uani 1 1 d . U . . .
C28 C 0.3682(3) 0.34902(17) 0.50961(11) 0.0139(5) Uani 1 1 d . . . . .
C29 C 0.2642(3) 0.15758(17) 0.49441(11) 0.0135(5) Uani 1 1 d . . . . .
C30 C 0.5223(3) 0.10649(19) 0.45433(12) 0.0199(5) Uani 1 1 d . . . . .

loop_
_atom_site_aniso_label
_atom_site_aniso_U_11
_atom_site_aniso_U_22
_atom_site_aniso_U_33
_atom_site_aniso_U_23
_atom_site_aniso_U_13
_atom_site_aniso_U_12
W 0.00935(6) 0.01267(6) 0.00822(6) 0.00188(3) 0.00113(4) 0.00054(3)
P1 0.0070(3) 0.0092(3) 0.0092(3) 0.0006(2) 0.0014(2) 0.0001(2)
P2 0.0078(3) 0.0102(3) 0.0093(3) 0.0011(2) 0.0010(2) -0.0012(2)
O1 0.0301(11) 0.0270(10) 0.0129(9) 0.0043(8) -0.0006(8) 0.0006(8)
O2 0.0246(10) 0.0643(13) 0.0324(11) 0.0183(10) -0.0015(9) -0.0133(10)
O3 0.0243(10) 0.0148(9) 0.0166(9) -0.0016(7) 0.0046(7) -0.0001(7)
O4 0.0210(10) 0.0235(10) 0.0201(9) 0.0022(8) 0.0058(8) -0.0054(8)
O5 0.0446(12) 0.0311(10) 0.0259(10) 0.0020(8) 0.0117(9) 0.0181(9)
C1 0.0098(11) 0.0176(12) 0.0154(12) 0.0018(9) 0.0012(9) -0.0023(9)
C2 0.0128(12) 0.0207(13) 0.0329(15) -0.0016(11) 0.0072(11) 0.0005(10)
C3 0.0130(11) 0.0123(11) 0.0141(11) -0.0020(9) 0.0030(9) -0.0016(9)
C4 0.0286(15) 0.0115(12) 0.0251(14) -0.0013(10) 0.0027(11) 0.0033(11)
C5 0.0156(12) 0.0188(12) 0.0104(11) 0.0045(9) 0.0005(9) -0.0049(10)
C6 0.0242(14) 0.0227(13) 0.0170(12) 0.0062(10) 0.0061(11) -0.0063(11)
C7 0.0065(11) 0.0088(10) 0.0108(11) -0.0005(8) 0.0010(9) 0.0000(8)
C8 0.0057(10) 0.0078(10) 0.0122(11) -0.0017(8) 0.0008(8) -0.0020(8)
C9 0.0085(11) 0.0113(11) 0.0129(11) 0.0014(9) 0.0014(9) -0.0009(8)
C10 0.0121(11) 0.0150(11) 0.0118(11) -0.0028(9) 0.0042(9) -0.0010(9)
C11 0.0130(12) 0.0119(11) 0.0207(12) -0.0048(9) 0.0032(10) 0.0003(9)
C12 0.0110(11) 0.0106(11) 0.0180(12) 0.0022(9) -0.0005(9) -0.0003(9)
C13 0.0080(10) 0.0126(11) 0.0111(11) 0.0003(9) 0.0009(8) -0.0026(9)
C14 0.0130(12) 0.0061(10) 0.0120(12) -0.0010(8) 0.0015(9) -0.0031(8)
C15 0.0132(12) 0.0132(11) 0.0145(12) -0.0021(9) 0.0029(10) -0.0014(9)
C16 0.0239(14) 0.0159(12) 0.0164(13) -0.0053(10) 0.0084(11) -0.0046(10)
C17 0.0289(15) 0.0139(12) 0.0096(11) -0.0021(9) 0.0006(10) -0.0059(10)
C18 0.0177(13) 0.0108(11) 0.0175(13) -0.0007(9) -0.0042(10) -0.0019(9)
C19 0.0124(12) 0.0102(10) 0.0155(12) -0.0021(9) 0.0007(10) -0.0010(9)
C20 0.0120(11) 0.0087(10) 0.0089(10) -0.0008(8) 0.0005(8) -0.0031(9)
C21 0.0119(11) 0.0124(11) 0.0176(12) -0.0010(9) 0.0028(9) -0.0011(9)
C22 0.0166(12) 0.0179(12) 0.0230(13) -0.0003(10) 0.0084(10) -0.0063(10)
C23 0.0294(15) 0.0110(12) 0.0215(13) 0.0005(10) 0.0065(11) -0.0062(10)
C24 0.0236(13) 0.0088(11) 0.0198(12) -0.0006(9) 0.0037(10) 0.0023(10)
C25 0.0133(11) 0.0129(11) 0.0134(11) -0.0018(9) 0.0028(9) 0.0005(9)
C26 0.0142(12) 0.0145(11) 0.0155(13) 0.0020(9) 0.0023(10) 0.0007(9)
C27 0.0214(9) 0.0277(9) 0.0207(9) 0.0048(7) 0.0028(8) -0.0025(8)
C28 0.0140(12) 0.0187(12) 0.0084(11) 0.0030(9) 0.0003(9) -0.0042(10)
C29 0.0168(12) 0.0136(11) 0.0097(11) 0.0001(9) 0.0013(9) 0.0023(10)
C30 0.0232(14) 0.0248(14) 0.0124(12) 0.0029(10) 0.0056(10) 0.0083(11)

loop_
_atom_type_symbol
_atom_type_description
_atom_type_scat_dispersion_real
_atom_type_scat_dispersion_imag
_atom_type_scat_source
C C 0.0033 0.0016 'International Tables Vol C Tables 4.2.6.8 and 6.1.1.4'
H H 0.0000 0.0000 'International Tables Vol C Tables 4.2.6.8 and 6.1.1.4'
O O 0.0106 0.0060 'International Tables Vol C Tables 4.2.6.8 and 6.1.1.4'
P P 0.1023 0.0942 'International Tables Vol C Tables 4.2.6.8 and 6.1.1.4'
W W -0.8490 6.8722 'International Tables Vol C Tables 4.2.6.8 and 6.1.1.4'

loop_
_geom_angle_atom_site_label_1
_geom_angle_atom_site_label_2
_geom_angle_atom_site_label_3
_geom_angle
_geom_angle_site_symmetry_1
_geom_angle_site_symmetry_3
_geom_angle_publ_flag
C26 W P1 175.02(7) . . ?
C26 W C27 85.30(11) . . ?
C26 W C28 89.55(10) . . ?
C26 W C29 83.38(10) . . ?
C26 W C30 89.90(10) . . ?
C27 W P1 94.17(8) . . ?
C27 W C28 92.19(11) . . ?
C27 W C29 167.67(10) . . ?
C27 W C30 87.30(12) . . ?
C28 W P1 95.42(7) . . ?
C28 W C29 92.61(10) . . ?
C28 W C30 179.28(10) . . ?
C29 W P1 96.68(7) . . ?
C30 W P1 85.12(7) . . ?
C30 W C29 87.80(11) . . ?
P2 P1 W 109.25(3) . . ?
C7 P1 W 116.69(7) . . ?
C7 P1 P2 103.45(8) . . ?
C1 P2 P1 105.15(8) . . ?
C1 P2 C3 105.08(12) . . ?
C1 P2 C5 104.72(12) . . ?
C3 P2 P1 117.60(8) . . ?
C3 P2 C5 108.88(12) . . ?
C5 P2 P1 114.11(8) . . ?
P2 C1 H1A 108.8 . . ?
P2 C1 H1B 108.8 . . ?
H1A C1 H1B 107.7 . . ?
C2 C1 P2 113.97(18) . . ?
C2 C1 H1A 108.8 . . ?
C2 C1 H1B 108.8 . . ?
C1 C2 H2A 109.5 . . ?
C1 C2 H2B 109.5 . . ?
C1 C2 H2C 109.5 . . ?
H2A C2 H2B 109.5 . . ?
H2A C2 H2C 109.5 . . ?
H2B C2 H2C 109.5 . . ?
P2 C3 H3A 108.2 . . ?
P2 C3 H3B 108.2 . . ?
H3A C3 H3B 107.4 . . ?
C4 C3 P2 116.32(18) . . ?
C4 C3 H3A 108.2 . . ?
C4 C3 H3B 108.2 . . ?
C3 C4 H4A 109.5 . . ?
C3 C4 H4B 109.5 . . ?
C3 C4 H4C 109.5 . . ?
H4A C4 H4B 109.5 . . ?
H4A C4 H4C 109.5 . . ?
H4B C4 H4C 109.5 . . ?
P2 C5 H5A 108.1 . . ?
P2 C5 H5B 108.1 . . ?
H5A C5 H5B 107.3 . . ?
C6 C5 P2 116.62(18) . . ?
C6 C5 H5A 108.1 . . ?
C6 C5 H5B 108.1 . . ?
C5 C6 H6A 109.5 . . ?
C5 C6 H6B 109.5 . . ?
C5 C6 H6C 109.5 . . ?
H6A C6 H6B 109.5 . . ?
H6A C6 H6C 109.5 . . ?
H6B C6 H6C 109.5 . . ?
C8 C7 P1 109.17(15) . . ?
C8 C7 C14 112.09(19) . . ?
C8 C7 C20 113.69(19) . . ?
C14 C7 P1 111.93(16) . . ?
C14 C7 C20 104.01(18) . . ?
C20 C7 P1 105.75(15) . . ?
C9 C8 C7 120.4(2) . . ?
C13 C8 C7 122.2(2) . . ?
C13 C8 C9 117.3(2) . . ?
C8 C9 H9 119.4 . . ?
C10 C9 C8 121.3(2) . . ?
C10 C9 H9 119.4 . . ?
C9 C10 H10 119.7 . . ?
C9 C10 C11 120.6(2) . . ?
C11 C10 H10 119.7 . . ?
C10 C11 H11 120.5 . . ?
C12 C11 C10 119.0(2) . . ?
C12 C11 H11 120.5 . . ?
C11 C12 H12 119.8 . . ?
C11 C12 C13 120.4(2) . . ?
C13 C12 H12 119.8 . . ?
C8 C13 H13 119.3 . . ?
C12 C13 C8 121.4(2) . . ?
C12 C13 H13 119.3 . . ?
C15 C14 C7 123.8(2) . . ?
C15 C14 C19 117.4(2) . . ?
C19 C14 C7 118.6(2) . . ?
C14 C15 H15 119.3 . . ?
C16 C15 C14 121.4(2) . . ?
C16 C15 H15 119.3 . . ?
C15 C16 H16 119.8 . . ?
C17 C16 C15 120.4(3) . . ?
C17 C16 H16 119.8 . . ?
C16 C17 H17 120.4 . . ?
C18 C17 C16 119.2(2) . . ?
C18 C17 H17 120.4 . . ?
C17 C18 H18 119.9 . . ?
C17 C18 C19 120.2(2) . . ?
C19 C18 H18 119.9 . . ?
C14 C19 H19 119.4 . . ?
C18 C19 C14 121.2(2) . . ?
C18 C19 H19 119.4 . . ?
C21 C20 C7 122.1(2) . . ?
C25 C20 C7 119.8(2) . . ?
C25 C20 C21 117.8(2) . . ?
C20 C21 H21 119.5 . . ?
C22 C21 C20 121.0(2) . . ?
C22 C21 H21 119.5 . . ?
C21 C22 H22 119.8 . . ?
C23 C22 C21 120.5(2) . . ?
C23 C22 H22 119.8 . . ?
C22 C23 H23 120.4 . . ?
C22 C23 C24 119.2(2) . . ?
C24 C23 H23 120.4 . . ?
C23 C24 H24 119.9 . . ?
C23 C24 C25 120.2(2) . . ?
C25 C24 H24 119.9 . . ?
C20 C25 H25 119.4 . . ?
C24 C25 C20 121.2(2) . . ?
C24 C25 H25 119.4 . . ?
O1 C26 W 179.2(2) . . ?
O2 C27 W 172.1(3) . . ?
O3 C28 W 176.2(2) . . ?
O4 C29 W 171.3(2) . . ?
O5 C30 W 177.3(2) . . ?

loop_
_geom_bond_atom_site_label_1
_geom_bond_atom_site_label_2
_geom_bond_distance
_geom_bond_site_symmetry_2
_geom_bond_publ_flag
W P1 2.6373(6) . ?
W C26 1.984(2) . ?
W C27 2.022(3) . ?
W C28 2.037(3) . ?
W C29 2.062(3) . ?
W C30 2.051(3) . ?
P1 P2 2.1747(8) . ?
P1 C7 1.945(2) . ?
P2 C1 1.815(2) . ?
P2 C3 1.824(2) . ?
P2 C5 1.833(2) . ?
O1 C26 1.150(3) . ?
O2 C27 1.146(4) . ?
O3 C28 1.147(3) . ?
O4 C29 1.138(3) . ?
O5 C30 1.135(4) . ?
C1 H1A 0.9900 . ?
C1 H1B 0.9900 . ?
C1 C2 1.527(4) . ?
C2 H2A 0.9800 . ?
C2 H2B 0.9800 . ?
C2 H2C 0.9800 . ?
C3 H3A 0.9900 . ?
C3 H3B 0.9900 . ?
C3 C4 1.531(3) . ?
C4 H4A 0.9800 . ?
C4 H4B 0.9800 . ?
C4 H4C 0.9800 . ?
C5 H5A 0.9900 . ?
C5 H5B 0.9900 . ?
C5 C6 1.534(3) . ?
C6 H6A 0.9800 . ?
C6 H6B 0.9800 . ?
C6 H6C 0.9800 . ?
C7 C8 1.533(3) . ?
C7 C14 1.545(3) . ?
C7 C20 1.545(3) . ?
C8 C9 1.403(3) . ?
C8 C13 1.403(3) . ?
C9 H9 0.9500 . ?
C9 C10 1.386(3) . ?
C10 H10 0.9500 . ?
C10 C11 1.394(4) . ?
C11 H11 0.9500 . ?
C11 C12 1.387(4) . ?
C12 H12 0.9500 . ?
C12 C13 1.391(3) . ?
C13 H13 0.9500 . ?
C14 C15 1.390(4) . ?
C14 C19 1.405(3) . ?
C15 H15 0.9500 . ?
C15 C16 1.389(4) . ?
C16 H16 0.9500 . ?
C16 C17 1.388(4) . ?
C17 H17 0.9500 . ?
C17 C18 1.386(4) . ?
C18 H18 0.9500 . ?
C18 C19 1.391(4) . ?
C19 H19 0.9500 . ?
C20 C21 1.398(3) . ?
C20 C25 1.396(3) . ?
C21 H21 0.9500 . ?
C21 C22 1.390(4) . ?
C22 H22 0.9500 . ?
C22 C23 1.387(4) . ?
C23 H23 0.9500 . ?
C23 C24 1.388(4) . ?
C24 H24 0.9500 . ?
C24 C25 1.391(4) . ?
C25 H25 0.9500 . ?
